data_2107401
loop_
_publ_author_name
'Onoda, M.'
'Sato, A.'
'Chen, X.-A.'
'Wada, H.'
'Kato, K.'

_publ_section_title
;
 Structure refinement of Cu8 GeS 6 using x-ray diffraction data from a
 multiple-twinned crystal
;
_journal_name_full 'Acta Crystallographica B (39,1983-)'
_journal_page_first 721
_journal_page_last 725
_journal_volume 55
_journal_year 1999
_chemical_formula_sum 'Cu8 Ge S6'
_space_group_IT_number 31
_symmetry_space_group_name_Hall 'P 2ac -2'
_symmetry_space_group_name_H-M 'P m n 21'
_cell_angle_alpha 90
_cell_angle_beta 90
_cell_angle_gamma 90
_cell_formula_units_Z 2
_cell_length_a 7.0445
_cell_length_b 6.9661
_cell_length_c 9.8699
_cell_volume 484.343
_citation_journal_id_ASTM ASBSDK
_cod_data_source_file Onoda_ASBSDK_1999_204.cif
_cod_data_source_block Cu8Ge1S6
_cod_original_cell_volume 484.3426
_cod_original_formula_sum 'Cu8 Ge1 S6'
_cod_database_code 2107401

loop_
_symmetry_equiv_pos_as_xyz
x,y,z
-x+1/2,-y,z+1/2
-x,y,z
x+1/2,-y,z+1/2

loop_
_atom_site_label
_atom_site_type_symbol
_atom_site_fract_x
_atom_site_fract_y
_atom_site_fract_z
_atom_site_occupancy
_atom_site_U_iso_or_equiv
S5 S-2 0 0.2714 0 1 0.0
S2 S-2 0 0 0.644 1 0.0
Cu3 Cu+1 0.2003 0.1467 0.1494 1 0.0
S1 S-2 0.2418 0.7564 0.8864 1 0.0
Cu5 Cu+1 0 0.7292 0.4759 1 0.0
S3 S-2 0 0.4976 0.6402 1 0.0
Ge1 Ge+4 0 0.2492 0.5072 1 0.0
S4 S-2 0 0.775 0.251 1 0.0
Cu4 Cu+1 0 0.601 0.0173 1 0.0
Cu2 Cu+1 0.199 0.1076 0.8512 1 0.0
Cu1 Cu+1 0.221 0.5244 0.2566 1 0.0
